data_7244161
loop_
_publ_author_name
'Prasanth, Thumpati'
'Chakraborti, Gargi'
'Mandal, Tirtha'
'Ravichandiran, Velayutham'
'Dash, Jyotirmayee'

_publ_section_title
;
 Cycloaddition of N-sulfonyl and N-sulfamoyl azides with alkynes in
 aqueous media for the selective synthesis of 1,2,3-triazoles
;
_journal_issue 2
_journal_name_full 'Green Chemistry'
_journal_page_first 911
_journal_page_last 915
_journal_paper_doi 10.1039/D1GC03340A
_journal_volume 24
_journal_year 2022
_chemical_formula_moiety 'C11 H14 N4 O3 S'
_chemical_formula_sum 'C11 H14 N4 O3 S'
_chemical_formula_weight 282.32
_space_group_crystal_system orthorhombic
_space_group_IT_number 19
_space_group_name_Hall 'P 2ac 2ab'
_space_group_name_H-M_alt 'P 21 21 21'
_atom_sites_solution_hydrogens geom
_audit_creation_date 2021-03-24
_audit_creation_method
;
Olex2 1.2
(compiled 2018.05.29 svn.r3508 for OlexSys, GUI svn.r5506)
;
_audit_update_record
;
2021-06-16 deposited with the CCDC.	2021-12-08 downloaded from the CCDC.
;
_cell_angle_alpha 90
_cell_angle_beta 90
_cell_angle_gamma 90
_cell_formula_units_Z 4
_cell_length_a 5.3437(5)
_cell_length_b 14.4207(16)
_cell_length_c 16.6141(16)
_cell_measurement_reflns_used 7984
_cell_measurement_temperature 100(2)
_cell_measurement_theta_max 25.06
_cell_measurement_theta_min 2.45
_cell_volume 1280.3(2)
_computing_cell_refinement 'SAINT V8.38A (?, 2016)'
_computing_data_reduction 'SAINT V8.38A (?, 2016)'
_computing_molecular_graphics 'Olex2 (Dolomanov et al., 2009)'
_computing_publication_material 'Olex2 (Dolomanov et al., 2009)'
_computing_structure_refinement 'ShelXL (Sheldrick, 2015)'
_computing_structure_solution 'SHELXT 2014/5 (Sheldrick, 2014)'
_diffrn_ambient_temperature 99.83
_diffrn_measured_fraction_theta_full 0.990
_diffrn_measured_fraction_theta_max 0.990
_diffrn_measurement_device_type 'Bruker APEX-II CCD'
_diffrn_measurement_method '\f and \w scans'
_diffrn_radiation_type MoK\a
_diffrn_radiation_wavelength 0.71073
_diffrn_reflns_av_R_equivalents 0.1207
_diffrn_reflns_av_unetI/netI 0.0656
_diffrn_reflns_Laue_measured_fraction_full 0.990
_diffrn_reflns_Laue_measured_fraction_max 0.990
_diffrn_reflns_limit_h_max 6
_diffrn_reflns_limit_h_min -6
_diffrn_reflns_limit_k_max 17
_diffrn_reflns_limit_k_min -17
_diffrn_reflns_limit_l_max 18
_diffrn_reflns_limit_l_min -19
_diffrn_reflns_number 11636
_diffrn_reflns_point_group_measured_fraction_full 0.992
_diffrn_reflns_point_group_measured_fraction_max 0.992
_diffrn_reflns_theta_full 24.993
_diffrn_reflns_theta_max 24.993
_diffrn_reflns_theta_min 2.452
_diffrn_standards_number 0
_exptl_absorpt_coefficient_mu 0.263
_exptl_absorpt_correction_T_max 0.7452
_exptl_absorpt_correction_T_min 0.5890
_exptl_absorpt_correction_type multi-scan
_exptl_absorpt_process_details
;
SADABS-2016/2 (Bruker,2016/2) was used for absorption correction.
wR2(int) was 0.1085 before and 0.0719 after correction.
The Ratio of minimum to maximum transmission is 0.7904.
The \l/2 correction factor is Not present.
;
_exptl_crystal_colour colourless
_exptl_crystal_density_diffrn 1.465
_exptl_crystal_description needle
_exptl_crystal_F_000 592
_refine_diff_density_max 0.364
_refine_diff_density_min -0.393
_refine_diff_density_rms 0.067
_refine_ls_abs_structure_details
;
 Refined as an inversion twin.
;
_refine_ls_abs_structure_Flack 0.39(13)
_refine_ls_extinction_method none
_refine_ls_goodness_of_fit_ref 1.070
_refine_ls_hydrogen_treatment constr
_refine_ls_matrix_type full
_refine_ls_number_parameters 176
_refine_ls_number_reflns 2241
_refine_ls_number_restraints 0
_refine_ls_restrained_S_all 1.070
_refine_ls_R_factor_all 0.0450
_refine_ls_R_factor_gt 0.0424
_refine_ls_shift/su_max 0.000
_refine_ls_shift/su_mean 0.000
_refine_ls_structure_factor_coef Fsqd
_refine_ls_weighting_details 'w=1/[\s^2^(Fo^2^)+(0.0288P)^2^+0.8901P] where P=(Fo^2^+2Fc^2^)/3'
_refine_ls_weighting_scheme calc
_refine_ls_wR_factor_gt 0.0905
_refine_ls_wR_factor_ref 0.0923
_reflns_Friedel_coverage 0.684
_reflns_Friedel_fraction_full 0.996
_reflns_Friedel_fraction_max 0.996
_reflns_number_gt 2156
_reflns_number_total 2241
_reflns_threshold_expression 'I > 2\s(I)'
_cod_data_source_file d1gc03340a2.cif
_cod_data_source_block mo_jdoc080221_0m_a
_cod_depositor_comments 'Adding full bibliography for 7244160--7244161.cif.'
_cod_database_code 7244161
_shelx_shelxl_version_number 2018/3
_shelx_space_group_comment
;
The symmetry employed for this shelxl refinement is uniquely defined
by the following loop, which should always be used as a source of
symmetry information in preference to the above space-group names.
They are only intended as comments.
;
_olex2_refinement_description
;
1. Twinned data refinement
 Scales: 0.61(13)
 0.39(13)
2. Fixed Uiso
 At 1.2 times of:
  All C(H) groups
 At 1.5 times of:
  All C(H,H,H) groups
3.a Aromatic/amide H refined with riding coordinates:
 C00A(H00A), C00D(H00D), C00E(H00E), C00F(H00F), C00I(H00K)
3.b Idealised Me refined as rotating group:
 C00G(H00B,H00C,H00G), C00H(H00H,H00I,H00J), C00J(H00L,H00M,H00N)
;
_olex2_submission_special_instructions 'No special instructions were received'

loop_
_space_group_symop_operation_xyz
'x, y, z'
'-x+1/2, -y, z+1/2'
'-x, y+1/2, -z+1/2'
'x+1/2, -y+1/2, -z'

loop_
_atom_site_label
_atom_site_type_symbol
_atom_site_fract_x
_atom_site_fract_y
_atom_site_fract_z
_atom_site_U_iso_or_equiv
_atom_site_adp_type
_atom_site_occupancy
_atom_site_site_symmetry_order
_atom_site_calc_flag
_atom_site_refinement_flags_posn
_atom_site_refinement_flags_adp
_atom_site_refinement_flags_occupancy
_atom_site_disorder_assembly
_atom_site_disorder_group
S1 S 0.86826(15) 0.28606(6) 0.35531(5) 0.0178(2) Uani 1 1 d . . . . .
O002 O 0.9432(4) 0.26621(18) 0.43537(13) 0.0244(6) Uani 1 1 d . . . . .
O003 O 1.0429(4) 0.31425(18) 0.29560(14) 0.0227(6) Uani 1 1 d . . . . .
O004 O 0.4116(4) 0.50699(17) 0.57030(13) 0.0207(6) Uani 1 1 d . . . . .
N005 N 0.4333(5) 0.48698(19) 0.32399(15) 0.0180(6) Uani 1 1 d . . . . .
N006 N 0.5984(5) 0.42807(19) 0.29935(15) 0.0180(6) Uani 1 1 d . . . . .
N007 N 0.6692(5) 0.37827(19) 0.36579(15) 0.0166(6) Uani 1 1 d . . . . .
N008 N 0.7031(5) 0.2025(2) 0.32119(16) 0.0215(7) Uani 1 1 d . . . . .
C009 C 0.2291(6) 0.5542(2) 0.5304(2) 0.0180(7) Uani 1 1 d . . . . .
C00A C 0.5432(6) 0.4070(2) 0.43213(18) 0.0175(7) Uani 1 1 d . . . . .
H00A H 0.556667 0.383578 0.485391 0.021 Uiso 1 1 calc R . . . .
C00B C 0.3928(6) 0.4770(2) 0.40545(18) 0.0157(7) Uani 1 1 d . . . . .
C00C C 0.2132(6) 0.5380(2) 0.44684(19) 0.0181(7) Uani 1 1 d . . . . .
C00D C 0.0275(7) 0.5830(2) 0.4032(2) 0.0196(7) Uani 1 1 d . . . . .
H00D H 0.013197 0.571863 0.347018 0.024 Uiso 1 1 calc R . . . .
C00E C 0.0617(7) 0.6149(3) 0.5672(2) 0.0229(8) Uani 1 1 d . . . . .
H00E H 0.070997 0.625469 0.623528 0.027 Uiso 1 1 calc R . . . .
C00F C -0.1183(7) 0.6599(3) 0.5217(2) 0.0251(8) Uani 1 1 d . . . . .
H00F H -0.229839 0.702135 0.546964 0.030 Uiso 1 1 calc R . . . .
C00G C 0.6075(7) 0.2123(3) 0.23823(19) 0.0267(8) Uani 1 1 d . . . . .
H00B H 0.570184 0.150785 0.216137 0.040 Uiso 1 1 calc GR . . . .
H00C H 0.734263 0.242693 0.204769 0.040 Uiso 1 1 calc GR . . . .
H00G H 0.454660 0.249809 0.238720 0.040 Uiso 1 1 calc GR . . . .
C00H C 0.4595(7) 0.5330(3) 0.6519(2) 0.0283(9) Uani 1 1 d . . . . .
H00H H 0.490408 0.599939 0.654670 0.043 Uiso 1 1 calc GR . . . .
H00I H 0.606690 0.499580 0.671744 0.043 Uiso 1 1 calc GR . . . .
H00J H 0.314086 0.517425 0.685208 0.043 Uiso 1 1 calc GR . . . .
C00I C -0.1369(7) 0.6438(3) 0.4401(2) 0.0250(8) Uani 1 1 d . . . . .
H00K H -0.262173 0.674244 0.409321 0.030 Uiso 1 1 calc R . . . .
C00J C 0.5263(7) 0.1582(3) 0.3777(2) 0.0273(9) Uani 1 1 d . . . . .
H00L H 0.375114 0.196304 0.382188 0.041 Uiso 1 1 calc GR . . . .
H00M H 0.605081 0.152378 0.430704 0.041 Uiso 1 1 calc GR . . . .
H00N H 0.481336 0.096476 0.357630 0.041 Uiso 1 1 calc GR . . . .

loop_
_atom_site_aniso_label
_atom_site_aniso_U_11
_atom_site_aniso_U_22
_atom_site_aniso_U_33
_atom_site_aniso_U_23
_atom_site_aniso_U_13
_atom_site_aniso_U_12
S1 0.0155(4) 0.0176(4) 0.0202(4) 0.0034(3) 0.0012(3) 0.0026(4)
O002 0.0232(13) 0.0266(14) 0.0234(12) 0.0061(10) -0.0019(10) 0.0047(12)
O003 0.0160(11) 0.0245(13) 0.0276(12) 0.0058(10) 0.0076(9) 0.0011(11)
O004 0.0226(13) 0.0213(13) 0.0180(11) -0.0035(9) -0.0008(10) -0.0012(12)
N005 0.0233(16) 0.0127(14) 0.0182(13) -0.0001(10) -0.0013(11) 0.0020(13)
N006 0.0227(15) 0.0150(14) 0.0163(13) 0.0029(10) -0.0001(11) 0.0021(14)
N007 0.0190(14) 0.0139(14) 0.0170(13) 0.0026(11) 0.0006(11) 0.0024(13)
N008 0.0214(15) 0.0169(16) 0.0261(14) 0.0004(12) 0.0020(12) 0.0041(14)
C009 0.0172(16) 0.0135(17) 0.0232(16) 0.0005(13) 0.0036(13) -0.0039(16)
C00A 0.0189(17) 0.0178(18) 0.0157(15) -0.0022(13) 0.0013(13) -0.0002(15)
C00B 0.0164(17) 0.0127(16) 0.0181(15) 0.0002(12) -0.0022(13) -0.0049(15)
C00C 0.0173(17) 0.0141(17) 0.0228(17) -0.0018(13) 0.0015(13) -0.0059(15)
C00D 0.0188(17) 0.0153(17) 0.0247(17) 0.0007(13) -0.0006(14) -0.0034(16)
C00E 0.0243(19) 0.0181(18) 0.0263(17) -0.0051(14) 0.0049(14) -0.0048(16)
C00F 0.0200(17) 0.0179(18) 0.0373(19) -0.0040(15) 0.0079(16) 0.0008(17)
C00G 0.035(2) 0.0196(18) 0.0260(17) -0.0062(14) -0.0044(16) 0.003(2)
C00H 0.0279(19) 0.040(2) 0.0171(16) -0.0067(16) -0.0003(15) 0.0003(18)
C00I 0.0197(17) 0.0210(18) 0.0343(19) 0.0032(14) -0.0007(16) 0.0007(18)
C00J 0.0212(18) 0.021(2) 0.040(2) 0.0077(15) 0.0052(16) 0.0029(17)

loop_
_atom_type_symbol
_atom_type_description
_atom_type_scat_dispersion_real
_atom_type_scat_dispersion_imag
_atom_type_scat_source
C C 0.0033 0.0016 'International Tables Vol C Tables 4.2.6.8 and 6.1.1.4'
H H 0.0000 0.0000 'International Tables Vol C Tables 4.2.6.8 and 6.1.1.4'
N N 0.0061 0.0033 'International Tables Vol C Tables 4.2.6.8 and 6.1.1.4'
O O 0.0106 0.0060 'International Tables Vol C Tables 4.2.6.8 and 6.1.1.4'
S S 0.1246 0.1234 'International Tables Vol C Tables 4.2.6.8 and 6.1.1.4'

loop_
_geom_angle_atom_site_label_1
_geom_angle_atom_site_label_2
_geom_angle_atom_site_label_3
_geom_angle
_geom_angle_site_symmetry_1
_geom_angle_site_symmetry_3
_geom_angle_publ_flag
O002 S1 O003 121.81(15) . . ?
O002 S1 N007 103.69(13) . . ?
O002 S1 N008 109.65(15) . . ?
O003 S1 N007 104.88(14) . . ?
O003 S1 N008 109.32(15) . . ?
N008 S1 N007 106.20(14) . . ?
C009 O004 C00H 117.3(3) . . ?
N006 N005 C00B 110.5(3) . . ?
N005 N006 N007 106.1(2) . . ?
N006 N007 S1 119.8(2) . . ?
C00A N007 S1 128.9(2) . . ?
C00A N007 N006 110.9(3) . . ?
C00G N008 S1 116.7(2) . . ?
C00G N008 C00J 114.4(3) . . ?
C00J N008 S1 117.0(2) . . ?
O004 C009 C00C 116.0(3) . . ?
O004 C009 C00E 124.1(3) . . ?
C00E C009 C00C 119.8(3) . . ?
N007 C00A H00A 127.6 . . ?
N007 C00A C00B 104.7(3) . . ?
C00B C00A H00A 127.6 . . ?
N005 C00B C00C 119.9(3) . . ?
C00A C00B N005 107.7(3) . . ?
C00A C00B C00C 132.4(3) . . ?
C009 C00C C00B 121.3(3) . . ?
C00D C00C C009 118.6(3) . . ?
C00D C00C C00B 120.0(3) . . ?
C00C C00D H00D 119.4 . . ?
C00I C00D C00C 121.2(3) . . ?
C00I C00D H00D 119.4 . . ?
C009 C00E H00E 119.9 . . ?
C00F C00E C009 120.1(3) . . ?
C00F C00E H00E 119.9 . . ?
C00E C00F H00F 119.8 . . ?
C00I C00F C00E 120.5(3) . . ?
C00I C00F H00F 119.8 . . ?
N008 C00G H00B 109.5 . . ?
N008 C00G H00C 109.5 . . ?
N008 C00G H00G 109.5 . . ?
H00B C00G H00C 109.5 . . ?
H00B C00G H00G 109.5 . . ?
H00C C00G H00G 109.5 . . ?
O004 C00H H00H 109.5 . . ?
O004 C00H H00I 109.5 . . ?
O004 C00H H00J 109.5 . . ?
H00H C00H H00I 109.5 . . ?
H00H C00H H00J 109.5 . . ?
H00I C00H H00J 109.5 . . ?
C00D C00I H00K 120.1 . . ?
C00F C00I C00D 119.7(3) . . ?
C00F C00I H00K 120.1 . . ?
N008 C00J H00L 109.5 . . ?
N008 C00J H00M 109.5 . . ?
N008 C00J H00N 109.5 . . ?
H00L C00J H00M 109.5 . . ?
H00L C00J H00N 109.5 . . ?
H00M C00J H00N 109.5 . . ?

loop_
_geom_bond_atom_site_label_1
_geom_bond_atom_site_label_2
_geom_bond_distance
_geom_bond_site_symmetry_2
_geom_bond_publ_flag
S1 O002 1.418(2) . ?
S1 O003 1.421(2) . ?
S1 N007 1.712(3) . ?
S1 N008 1.598(3) . ?
O004 C009 1.362(4) . ?
O004 C00H 1.430(4) . ?
N005 N006 1.291(4) . ?
N005 C00B 1.378(4) . ?
N006 N007 1.370(4) . ?
N007 C00A 1.356(4) . ?
N008 C00G 1.477(4) . ?
N008 C00J 1.477(4) . ?
C009 C00C 1.411(5) . ?
C009 C00E 1.393(5) . ?
C00A H00A 0.9500 . ?
C00A C00B 1.364(5) . ?
C00B C00C 1.472(5) . ?
C00C C00D 1.390(5) . ?
C00D H00D 0.9500 . ?
C00D C00I 1.384(5) . ?
C00E H00E 0.9500 . ?
C00E C00F 1.384(5) . ?
C00F H00F 0.9500 . ?
C00F C00I 1.380(5) . ?
C00G H00B 0.9800 . ?
C00G H00C 0.9800 . ?
C00G H00G 0.9800 . ?
C00H H00H 0.9800 . ?
C00H H00I 0.9800 . ?
C00H H00J 0.9800 . ?
C00I H00K 0.9500 . ?
C00J H00L 0.9800 . ?
C00J H00M 0.9800 . ?
C00J H00N 0.9800 . ?

loop_
_twin_individual_id
_twin_individual_mass_fraction_refined
1 0.61(13)
2 0.39(13)
